data_7154224
loop_
_publ_author_name
'Bogachenkov, Alexander S.'
'Dogadina, Albina V.'
'Boyarskiy, Vadim P.'
'Vasilyev, Aleksander V.'

_publ_section_title
;
 Acid-promoted transformations of 1-(diphenylphosphoryl)allenes: synthesis
 of novel 1,4-dihydrophosphinoline 1-oxides.
;
_journal_issue 5
_journal_name_full 'Organic &amp; biomolecular chemistry'
_journal_page_first 1333
_journal_page_last 1338
_journal_paper_doi 10.1039/c4ob02269f
_journal_volume 13
_journal_year 2015
_chemical_formula_moiety 'C34 H32 O2 P2'
_chemical_formula_sum 'C34 H32 O2 P2'
_chemical_formula_weight 534.54
_chemical_name_systematic
;
 ? 
;
_space_group_crystal_system monoclinic
_space_group_IT_number 14
_space_group_name_Hall '-P 2ybc'
_space_group_name_H-M_alt 'P 1 21/c 1'
_symmetry_space_group_name_Hall '-P 2ybc'
_symmetry_space_group_name_H-M 'P 1 21/c 1'
_atom_sites_solution_hydrogens geom
_atom_sites_solution_primary direct
_atom_sites_solution_secondary difmap
_audit_creation_date 2014-04-15
_audit_creation_method
;
  Olex2 1.2-ac2
  (compiled 2012.03.27 svn.r2268, GUI svn.r4156)
;
_cell_angle_alpha 90.00
_cell_angle_beta 100.0890(9)
_cell_angle_gamma 90.00
_cell_formula_units_Z 4
_cell_length_a 11.56214(10)
_cell_length_b 11.41592(10)
_cell_length_c 21.7492(2)
_cell_measurement_reflns_used 21891
_cell_measurement_temperature 293(2)
_cell_measurement_theta_max 76.1400
_cell_measurement_theta_min 3.8770
_cell_volume 2826.34(4)
_computing_cell_refinement
;
CrysAlisPro, Agilent Technologies,
Version 1.171.36.32 (release 02-08-2013 CrysAlis171 .NET)
(compiled Aug  2 2013,16:46:58)
;
_computing_data_collection
;
CrysAlisPro, Agilent Technologies,
Version 1.171.36.32 (release 02-08-2013 CrysAlis171 .NET)
(compiled Aug  2 2013,16:46:58)
;
_computing_data_reduction
;
CrysAlisPro, Agilent Technologies,
Version 1.171.36.32 (release 02-08-2013 CrysAlis171 .NET)
(compiled Aug  2 2013,16:46:58)
;
_computing_molecular_graphics
;
O. V. Dolomanov, L. J. Bourhis, R. J. Gildea, J. A. K. Howard and H. Puschmann,
OLEX2: a complete structure solution, refinement and analysis program.
J. Appl. Cryst. (2009). 42, 339-341.
;
_computing_publication_material
;
O. V. Dolomanov, L. J. Bourhis, R. J. Gildea, J. A. K. Howard and H. Puschmann,
OLEX2: a complete structure solution, refinement and analysis program.
J. Appl. Cryst. (2009). 42, 339-341.
;
_computing_structure_refinement
;
SHELXL, G.M. Sheldrick, Acta Cryst.
(2008). A64, 112-122
;
_computing_structure_solution
;
SHELXS, G.M. Sheldrick, Acta Cryst.
(2008). A64, 112-122
;
_diffrn_ambient_temperature 293(2)
_diffrn_detector_area_resol_mean 10.3829
_diffrn_measured_fraction_theta_full 0.9497
_diffrn_measured_fraction_theta_max 0.9982
_diffrn_measurement_details
;
  1 omega  -87.00   41.00   1.0000    1.0000
omega____ theta____ kappa____ phi______ frames
    -      -40.3787   19.0000 -180.0000 128

  2 omega  -34.00   23.00   1.0000    1.0000
omega____ theta____ kappa____ phi______ frames
    -      -40.3787   38.0000   60.0000 57

  3 omega   83.00  126.00   1.0000    1.0000
omega____ theta____ kappa____ phi______ frames
    -       40.3787  178.0000 -180.0000 43

  4 omega   57.00   83.00   1.0000    1.0000
omega____ theta____ kappa____ phi______ frames
    -       40.3787  178.0000   30.0000 26

  5 omega   60.00  126.00   1.0000    2.0000
omega____ theta____ kappa____ phi______ frames
    -      113.0000  -61.0000  -90.0000 66

  6 omega   71.00  109.00   1.0000    2.0000
omega____ theta____ kappa____ phi______ frames
    -      113.0000 -112.0000 -150.0000 38

  7 omega   84.00  177.00   1.0000    2.0000
omega____ theta____ kappa____ phi______ frames
    -      113.0000   30.0000   90.0000 93

  8 omega   47.00   73.00   1.0000    2.0000
omega____ theta____ kappa____ phi______ frames
    -      113.0000  -77.0000   60.0000 26

  9 omega   66.00   91.00   1.0000    2.0000
omega____ theta____ kappa____ phi______ frames
    -      113.0000  -45.0000   30.0000 25

 10 omega   61.00  112.00   1.0000    2.0000
omega____ theta____ kappa____ phi______ frames
    -      113.0000 -112.0000  150.0000 51

 11 omega   36.00   67.00   1.0000    2.0000
omega____ theta____ kappa____ phi______ frames
    -      113.0000  -30.0000  -30.0000 31

 12 omega  105.00  130.00   1.0000    2.0000
omega____ theta____ kappa____ phi______ frames
    -      113.0000  112.0000    0.0000 25

 13 omega  135.00  160.00   1.0000    2.0000
omega____ theta____ kappa____ phi______ frames
    -      113.0000  112.0000    0.0000 25

 14 omega   60.00   90.00   1.0000    2.0000
omega____ theta____ kappa____ phi______ frames
    -      113.0000  -30.0000  -90.0000 30

 15 omega  149.00  174.00   1.0000    2.0000
omega____ theta____ kappa____ phi______ frames
    -      113.0000  112.0000  -30.0000 25

 16 omega  122.00  148.00   1.0000    2.0000
omega____ theta____ kappa____ phi______ frames
    -      113.0000   30.0000  -60.0000 26

 17 omega  135.00  175.00   1.0000    2.0000
omega____ theta____ kappa____ phi______ frames
    -      113.0000  112.0000  -90.0000 40

 18 omega   70.00   96.00   1.0000    2.0000
omega____ theta____ kappa____ phi______ frames
    -      113.0000  178.0000  -30.0000 26

 19 omega   84.00  110.00   1.0000    2.0000
omega____ theta____ kappa____ phi______ frames
    -      113.0000   61.0000 -180.0000 26

 20 omega   97.00  124.00   1.0000    2.0000
omega____ theta____ kappa____ phi______ frames
    -      113.0000  -77.0000   60.0000 27

 21 omega   80.00  111.00   1.0000    2.0000
omega____ theta____ kappa____ phi______ frames
    -      113.0000  -17.0000   15.2033 31

 22 omega   44.00   76.00   1.0000    2.0000
omega____ theta____ kappa____ phi______ frames
    -      113.0000 -112.0000   60.0000 32

 23 omega   79.00  106.00   1.0000    2.0000
omega____ theta____ kappa____ phi______ frames
    -      113.0000 -112.0000   60.0000 27

 24 omega   89.00  123.00   1.0000    2.0000
omega____ theta____ kappa____ phi______ frames
    -      113.0000   45.0000  -60.0000 34

 25 omega  137.00  162.00   1.0000    2.0000
omega____ theta____ kappa____ phi______ frames
    -      113.0000   45.0000  -60.0000 25

 26 omega   79.00  126.00   1.0000    2.0000
omega____ theta____ kappa____ phi______ frames
    -      113.0000   77.0000 -180.0000 47

 27 omega   65.00   90.00   1.0000    2.0000
omega____ theta____ kappa____ phi______ frames
    -      113.0000  -35.0000   -5.8699 25

 28 omega   60.00   89.00   1.0000    2.0000
omega____ theta____ kappa____ phi______ frames
    -      113.0000  -38.0000 -117.0000 29

 29 omega   67.00  104.00   1.0000    2.0000
omega____ theta____ kappa____ phi______ frames
    -      113.0000  -95.0000 -120.0000 37

 30 omega   48.00   76.00   1.0000    2.0000
omega____ theta____ kappa____ phi______ frames
    -      113.0000  -30.0000   90.0000 28

 31 omega   83.00  108.00   1.0000    2.0000
omega____ theta____ kappa____ phi______ frames
    -      113.0000   30.0000  -60.0000 25

 32 omega   51.00   81.00   1.0000    2.0000
omega____ theta____ kappa____ phi______ frames
    -      113.0000  -45.0000  -60.0000 30

 33 omega   79.00  104.00   1.0000    2.0000
omega____ theta____ kappa____ phi______ frames
    -      113.0000  -77.0000  -60.0000 25

 34 omega  108.00  134.00   1.0000    2.0000
omega____ theta____ kappa____ phi______ frames
    -      113.0000  -77.0000  -60.0000 26

 35 omega   49.00   80.00   1.0000    2.0000
omega____ theta____ kappa____ phi______ frames
    -      113.0000  -45.0000   90.0000 31

 36 omega  -40.00  -15.00   1.0000    1.0000
omega____ theta____ kappa____ phi______ frames
    -      -40.3787  -57.0000  150.0000 25

 37 omega  -87.00  -37.00   1.0000    1.0000
omega____ theta____ kappa____ phi______ frames
    -      -40.3787  -19.0000   30.0000 50

 38 omega -119.00  -22.00   1.0000    1.0000
omega____ theta____ kappa____ phi______ frames
    -      -40.3787  -77.0000  150.0000 97

 39 omega   87.00  113.00   1.0000    1.0000
omega____ theta____ kappa____ phi______ frames
    -       40.3787   77.0000  150.0000 26

 40 omega   80.00  107.00   1.0000    2.0000
omega____ theta____ kappa____ phi______ frames
    -      113.0000   72.0000  148.3541 27

 41 omega   68.00  131.00   1.0000    2.0000
omega____ theta____ kappa____ phi______ frames
    -      113.0000   17.0000 -175.8390 63

 42 omega   81.00  107.00   1.0000    2.0000
omega____ theta____ kappa____ phi______ frames
    -      113.0000   69.0000   92.0647 26

 43 omega   46.00   74.00   1.0000    2.0000
omega____ theta____ kappa____ phi______ frames
    -      113.0000  -30.0000 -180.0000 28

 44 omega   83.00  109.00   1.0000    2.0000
omega____ theta____ kappa____ phi______ frames
    -      113.0000   60.0000  137.2145 26

 45 omega   60.00   86.00   1.0000    2.0000
omega____ theta____ kappa____ phi______ frames
    -      113.0000  -30.0000  -30.0000 26

 46 omega   83.00  121.00   1.0000    2.0000
omega____ theta____ kappa____ phi______ frames
    -      113.0000   61.0000  120.0000 38

 47 omega   86.00  111.00   1.0000    2.0000
omega____ theta____ kappa____ phi______ frames
    -      113.0000   45.0000   90.0000 25

 48 omega   79.00  105.00   1.0000    2.0000
omega____ theta____ kappa____ phi______ frames
    -      113.0000   77.0000  150.0000 26

 49 omega   83.00  116.00   1.0000    2.0000
omega____ theta____ kappa____ phi______ frames
    -      113.0000   61.0000  150.0000 33

 50 omega   36.00   62.00   1.0000    2.0000
omega____ theta____ kappa____ phi______ frames
    -      113.0000  -30.0000  -90.0000 26

 51 omega   83.00  109.00   1.0000    2.0000
omega____ theta____ kappa____ phi______ frames
    -      113.0000   61.0000   90.0000 26

 52 omega   73.00  100.00   1.0000    2.0000
omega____ theta____ kappa____ phi______ frames
    -      113.0000  -95.0000   60.0000 27

 53 omega   80.00  105.00   1.0000    2.0000
omega____ theta____ kappa____ phi______ frames
    -      113.0000   77.0000   90.0000 25

 54 omega   79.00  106.00   1.0000    2.0000
omega____ theta____ kappa____ phi______ frames
    -      113.0000   77.0000  120.0000 27

 55 omega   85.00  120.00   1.0000    2.0000
omega____ theta____ kappa____ phi______ frames
    -      113.0000   30.0000 -150.0000 35

 56 omega  153.00  178.00   1.0000    2.0000
omega____ theta____ kappa____ phi______ frames
    -      113.0000   30.0000 -150.0000 25

 57 omega   79.00  105.00   1.0000    2.0000
omega____ theta____ kappa____ phi______ frames
    -      113.0000   77.0000   60.0000 26

 58 omega   30.00  105.00   1.0000    2.0000
omega____ theta____ kappa____ phi______ frames
    -      113.0000  -15.0000  -60.0000 75

 59 omega  130.00  166.00   1.0000    2.0000
omega____ theta____ kappa____ phi______ frames
    -      113.0000  -15.0000  -60.0000 36

 60 omega   85.00  146.00   1.0000    2.0000
omega____ theta____ kappa____ phi______ frames
    -      113.0000   45.0000  150.0000 61

 61 omega   38.00   64.00   1.0000    2.0000
omega____ theta____ kappa____ phi______ frames
    -      113.0000 -112.0000  -30.0000 26

 62 omega  122.00  148.00   1.0000    2.0000
omega____ theta____ kappa____ phi______ frames
    -      113.0000   45.0000 -120.0000 26

 63 omega   56.00   92.00   1.0000    2.0000
omega____ theta____ kappa____ phi______ frames
    -      113.0000  -45.0000  -30.0000 36

 64 omega   72.00   97.00   1.0000    2.0000
omega____ theta____ kappa____ phi______ frames
    -      113.0000  -45.0000   90.0000 25

 65 omega   86.00  111.00   1.0000    2.0000
omega____ theta____ kappa____ phi______ frames
    -      113.0000   45.0000  120.0000 25

 66 omega   89.00  142.00   1.0000    2.0000
omega____ theta____ kappa____ phi______ frames
    -      113.0000   45.0000 -180.0000 53

 67 omega  125.00  151.00   1.0000    2.0000
omega____ theta____ kappa____ phi______ frames
    -      113.0000   69.0000   92.0647 26

 68 omega   84.00  110.00   1.0000    2.0000
omega____ theta____ kappa____ phi______ frames
    -      113.0000   61.0000   60.0000 26

 69 omega  112.00  137.00   1.0000    2.0000
omega____ theta____ kappa____ phi______ frames
    -      113.0000   61.0000   60.0000 25

 70 omega  125.00  150.00   1.0000    2.0000
omega____ theta____ kappa____ phi______ frames
    -      113.0000   24.0000  144.1619 25

 71 omega   71.00   96.00   1.0000    2.0000
omega____ theta____ kappa____ phi______ frames
    -      113.0000  -45.0000  -90.0000 25

 72 omega   42.00   67.00   1.0000    2.0000
omega____ theta____ kappa____ phi______ frames
    -      113.0000  -45.0000    0.0000 25

 73 omega   90.00  138.00   1.0000    2.0000
omega____ theta____ kappa____ phi______ frames
    -      113.0000   45.0000  -90.0000 48

 74 omega   84.00  109.00   1.0000    2.0000
omega____ theta____ kappa____ phi______ frames
    -      113.0000   61.0000 -180.0000 25

 75 omega   84.00  111.00   1.0000    2.0000
omega____ theta____ kappa____ phi______ frames
    -      113.0000   61.0000 -150.0000 27

 76 omega   88.00  114.00   1.0000    2.0000
omega____ theta____ kappa____ phi______ frames
    -      113.0000   30.0000 -120.0000 26

 77 omega   89.00  115.00   1.0000    2.0000
omega____ theta____ kappa____ phi______ frames
    -      113.0000   30.0000  150.0000 26

 78 omega   42.00   68.00   1.0000    2.0000
omega____ theta____ kappa____ phi______ frames
    -      113.0000  -61.0000  120.0000 26

 79 omega  120.00  151.00   1.0000    2.0000
omega____ theta____ kappa____ phi______ frames
    -      113.0000  -15.0000 -180.0000 31

 80 omega   77.00  102.00   1.0000    2.0000
omega____ theta____ kappa____ phi______ frames
    -      113.0000   24.0000  144.1619 25
;
_diffrn_measurement_device_type 'SuperNova, Dual, Cu at zero, Atlas'
_diffrn_measurement_method '\w scans'
_diffrn_orient_matrix_UB_11 0.0119385000
_diffrn_orient_matrix_UB_12 -0.0495606000
_diffrn_orient_matrix_UB_13 0.0667240000
_diffrn_orient_matrix_UB_21 0.1285728000
_diffrn_orient_matrix_UB_22 0.0419174000
_diffrn_orient_matrix_UB_23 0.0143203000
_diffrn_orient_matrix_UB_31 -0.0405599000
_diffrn_orient_matrix_UB_32 0.1182656000
_diffrn_orient_matrix_UB_33 0.0228505000
_diffrn_radiation_monochromator mirror
_diffrn_radiation_type 'Cu K\a'
_diffrn_radiation_wavelength 1.5418
_diffrn_reflns_av_R_equivalents 0.0581
_diffrn_reflns_av_unetI/netI 0.0242
_diffrn_reflns_limit_h_max 14
_diffrn_reflns_limit_h_min -14
_diffrn_reflns_limit_k_max 14
_diffrn_reflns_limit_k_min -13
_diffrn_reflns_limit_l_max 26
_diffrn_reflns_limit_l_min -24
_diffrn_reflns_number 43797
_diffrn_reflns_theta_full 72.50
_diffrn_reflns_theta_max 72.50
_diffrn_reflns_theta_min 3.88
_diffrn_source 'SuperNova (Cu) X-ray Source'
_exptl_absorpt_coefficient_mu 1.620
_exptl_absorpt_correction_T_max 1.00000
_exptl_absorpt_correction_T_min 0.67652
_exptl_absorpt_correction_type multi-scan
_exptl_absorpt_process_details
;
CrysAlisPro, Agilent Technologies,
Version 1.171.36.32 (release 02-08-2013 CrysAlis171 .NET)
(compiled Aug  2 2013,16:46:58)
Empirical absorption correction using spherical harmonics,
 implemented in SCALE3 ABSPACK scaling algorithm.
;
_exptl_crystal_density_diffrn 1.256
_exptl_crystal_density_method 'not measured'
_exptl_crystal_F_000 1128
_refine_diff_density_max 0.480
_refine_diff_density_min -0.381
_refine_diff_density_rms 0.052
_refine_ls_extinction_method none
_refine_ls_goodness_of_fit_ref 1.040
_refine_ls_hydrogen_treatment mixed
_refine_ls_matrix_type full
_refine_ls_number_parameters 347
_refine_ls_number_reflns 5595
_refine_ls_number_restraints 0
_refine_ls_restrained_S_all 1.040
_refine_ls_R_factor_all 0.0431
_refine_ls_R_factor_gt 0.0382
_refine_ls_shift/su_max 0.000
_refine_ls_shift/su_mean 0.000
_refine_ls_structure_factor_coef Fsqd
_refine_ls_weighting_details 'calc w=1/[\s^2^(Fo^2^)+(0.0477P)^2^+1.5430P] where P=(Fo^2^+2Fc^2^)/3'
_refine_ls_weighting_scheme calc
_refine_ls_wR_factor_gt 0.0891
_refine_ls_wR_factor_ref 0.0929
_reflns_number_gt 5047
_reflns_number_total 5595
_reflns_threshold_expression >2sigma(I)
_cod_data_source_file c4ob02269f2.cif
_cod_data_source_block abs652
_cod_depositor_comments 'Adding full bibliography for 7154221--7154228.cif.'
_cod_database_code 7154224
_chemical_oxdiff_formula 'c34 h28 o1 p1'
_reflns_odcompleteness_completeness 94.97
_reflns_odcompleteness_iscentric 1
_reflns_odcompleteness_theta 80.95

loop_
_space_group_symop_id
_space_group_symop_operation_xyz
1 'x, y, z'
2 '-x, y+1/2, -z+1/2'
3 '-x, -y, -z'
4 'x, -y-1/2, z-1/2'

loop_
_atom_site_label
_atom_site_type_symbol
_atom_site_fract_x
_atom_site_fract_y
_atom_site_fract_z
_atom_site_U_iso_or_equiv
_atom_site_adp_type
_atom_site_occupancy
_atom_site_symmetry_multiplicity
_atom_site_calc_flag
_atom_site_refinement_flags
P1 P 0.00193(3) 0.29640(3) 0.107904(16) 0.01231(9) Uani 1 1 d .
P20 P 0.37863(3) 0.32275(3) 0.185353(17) 0.01589(10) Uani 1 1 d .
O13 O -0.05838(8) 0.41208(9) 0.10287(5) 0.0174(2) Uani 1 1 d .
O32 O 0.41335(10) 0.30490(10) 0.25402(5) 0.0242(2) Uani 1 1 d .
C33 C 0.39235(12) 0.18957(13) 0.14200(7) 0.0172(3) Uani 1 1 d .
C21 C 0.22974(12) 0.37254(13) 0.16131(6) 0.0148(3) Uani 1 1 d .
C2 C 0.13401(12) 0.28615(12) 0.16523(6) 0.0144(3) Uani 1 1 d .
C5 C -0.13759(13) 0.01836(13) 0.18903(7) 0.0188(3) Uani 1 1 d .
H5 H -0.1155 -0.0369 0.2203 0.023 Uiso 1 1 calc R
C4 C 0.06886(12) 0.09668(13) 0.21510(7) 0.0170(3) Uani 1 1 d .
C34 C 0.42663(12) 0.08626(14) 0.17445(8) 0.0210(3) Uani 1 1 d .
H34 H 0.4428 0.0866 0.2179 0.025 Uiso 1 1 calc R
C19 C 0.07444(12) 0.35104(13) -0.00189(7) 0.0157(3) Uani 1 1 d .
H19 H 0.0652 0.4279 0.0105 0.019 Uiso 1 1 calc R
C3 C 0.14968(12) 0.19581(13) 0.20497(6) 0.0163(3) Uani 1 1 d .
H3 H 0.2229 0.1938 0.2307 0.020 Uiso 1 1 calc R
C36 C 0.41240(13) -0.01721(14) 0.07724(9) 0.0259(3) Uani 1 1 d .
H36 H 0.4188 -0.0864 0.0556 0.031 Uiso 1 1 calc R
C28 C 0.46337(12) 0.43050(13) 0.15285(7) 0.0191(3) Uani 1 1 d .
C9 C -0.08957(12) 0.18056(12) 0.12812(7) 0.0147(3) Uani 1 1 d .
C16 C 0.10330(13) 0.12163(13) -0.03882(7) 0.0191(3) Uani 1 1 d .
H16 H 0.1134 0.0449 -0.0512 0.023 Uiso 1 1 calc R
C10 C -0.05396(12) 0.09977(13) 0.17580(7) 0.0159(3) Uani 1 1 d .
C15 C 0.06443(12) 0.14365(13) 0.01716(7) 0.0173(3) Uani 1 1 d .
H15 H 0.0487 0.0817 0.0422 0.021 Uiso 1 1 calc R
C35 C 0.43674(13) -0.01710(14) 0.14202(8) 0.0251(3) Uani 1 1 d .
H35 H 0.4597 -0.0859 0.1637 0.030 Uiso 1 1 calc R
C8 C -0.20577(13) 0.18078(13) 0.09528(7) 0.0181(3) Uani 1 1 d .
H8 H -0.2284 0.2354 0.0638 0.022 Uiso 1 1 calc R
C14 C 0.04914(11) 0.25866(12) 0.03559(6) 0.0138(3) Uani 1 1 d .
C18 C 0.11337(13) 0.32874(13) -0.05762(7) 0.0180(3) Uani 1 1 d .
H18 H 0.1302 0.3905 -0.0825 0.022 Uiso 1 1 calc R
C17 C 0.12706(13) 0.21383(14) -0.07618(7) 0.0189(3) Uani 1 1 d .
H17 H 0.1522 0.1988 -0.1137 0.023 Uiso 1 1 calc R
C7 C -0.28674(13) 0.10026(13) 0.10953(7) 0.0203(3) Uani 1 1 d .
H7 H -0.3636 0.1008 0.0878 0.024 Uiso 1 1 calc R
C37 C 0.37844(13) 0.08544(14) 0.04445(8) 0.0244(3) Uani 1 1 d .
H37 H 0.3626 0.0848 0.0010 0.029 Uiso 1 1 calc R
C38 C 0.36836(13) 0.18876(14) 0.07674(7) 0.0204(3) Uani 1 1 d .
H38 H 0.3456 0.2575 0.0550 0.025 Uiso 1 1 calc R
C6 C -0.25200(13) 0.01848(13) 0.15667(7) 0.0205(3) Uani 1 1 d .
H6 H -0.3057 -0.0361 0.1664 0.025 Uiso 1 1 calc R
C11 C 0.13063(14) -0.01867(14) 0.20242(8) 0.0263(3) Uani 1 1 d .
H11A H 0.1380 -0.0222 0.1592 0.039 Uiso 1 1 calc R
H11B H 0.0850 -0.0841 0.2123 0.039 Uiso 1 1 calc R
H11C H 0.2073 -0.0214 0.2279 0.039 Uiso 1 1 calc R
C12 C 0.05940(14) 0.10295(16) 0.28494(7) 0.0254(3) Uani 1 1 d .
H12A H 0.1366 0.1091 0.3096 0.038 Uiso 1 1 calc R
H12B H 0.0218 0.0334 0.2965 0.038 Uiso 1 1 calc R
H12C H 0.0139 0.1703 0.2922 0.038 Uiso 1 1 calc R
C29 C 0.42030(13) 0.54146(14) 0.13437(7) 0.0209(3) Uani 1 1 d .
C22 C 0.20913(12) 0.48332(13) 0.14268(7) 0.0168(3) Uani 1 1 d .
H22 H 0.1302 0.5035 0.1322 0.020 Uiso 1 1 calc R
C23 C 0.29445(12) 0.58096(13) 0.13599(7) 0.0189(3) Uani 1 1 d .
C31 C 0.29626(14) 0.66414(14) 0.19234(9) 0.0275(4) Uani 1 1 d .
H31A H 0.3254 0.6227 0.2303 0.041 Uiso 1 1 calc R
H31B H 0.2181 0.6915 0.1932 0.041 Uiso 1 1 calc R
H31C H 0.3464 0.7297 0.1884 0.041 Uiso 1 1 calc R
C30 C 0.24308(15) 0.64702(17) 0.07557(9) 0.0350(4) Uani 1 1 d .
H30A H 0.2876 0.7171 0.0727 0.053 Uiso 1 1 calc R
H30B H 0.1627 0.6672 0.0763 0.053 Uiso 1 1 calc R
H30C H 0.2469 0.5979 0.0401 0.053 Uiso 1 1 calc R
C27 C 0.57969(13) 0.39901(15) 0.14940(8) 0.0253(3) Uani 1 1 d .
H27 H 0.6068 0.3246 0.1620 0.030 Uiso 1 1 calc R
C24 C 0.49848(15) 0.62070(16) 0.11482(10) 0.0330(4) Uani 1 1 d .
H24 H 0.4731 0.6964 0.1039 0.040 Uiso 1 1 calc R
C26 C 0.65386(14) 0.47720(16) 0.12762(10) 0.0340(4) Uani 1 1 d .
H26 H 0.7298 0.4554 0.1239 0.041 Uiso 1 1 calc R
C25 C 0.61281(16) 0.58941(17) 0.11126(12) 0.0406(5) Uani 1 1 d .
H25 H 0.6626 0.6440 0.0978 0.049 Uiso 1 1 calc R

loop_
_atom_site_aniso_label
_atom_site_aniso_U_11
_atom_site_aniso_U_22
_atom_site_aniso_U_33
_atom_site_aniso_U_23
_atom_site_aniso_U_13
_atom_site_aniso_U_12
P1 0.01268(16) 0.00953(17) 0.01592(17) -0.00077(12) 0.00582(12) -0.00106(12)
P20 0.01382(17) 0.01470(19) 0.01896(18) -0.00097(13) 0.00234(13) -0.00172(12)
O13 0.0167(5) 0.0124(5) 0.0245(5) -0.0015(4) 0.0078(4) 0.0005(4)
O32 0.0228(5) 0.0278(6) 0.0203(5) -0.0005(4) -0.0003(4) -0.0021(4)
C33 0.0121(6) 0.0146(7) 0.0247(7) -0.0008(6) 0.0029(5) -0.0017(5)
C21 0.0141(6) 0.0157(7) 0.0154(6) -0.0027(5) 0.0049(5) -0.0021(5)
C2 0.0140(6) 0.0142(7) 0.0161(6) -0.0031(5) 0.0057(5) -0.0014(5)
C5 0.0235(7) 0.0144(7) 0.0211(7) -0.0002(6) 0.0110(6) -0.0021(5)
C4 0.0192(7) 0.0147(7) 0.0183(7) 0.0032(5) 0.0065(5) -0.0011(5)
C34 0.0136(6) 0.0194(8) 0.0300(8) 0.0049(6) 0.0043(5) -0.0016(5)
C19 0.0166(6) 0.0107(7) 0.0206(7) 0.0002(5) 0.0049(5) 0.0014(5)
C3 0.0162(6) 0.0171(7) 0.0165(6) -0.0024(5) 0.0054(5) -0.0017(5)
C36 0.0184(7) 0.0149(7) 0.0449(10) -0.0077(7) 0.0068(6) -0.0015(6)
C28 0.0155(6) 0.0167(7) 0.0260(7) -0.0049(6) 0.0060(5) -0.0041(5)
C9 0.0156(6) 0.0114(7) 0.0191(6) -0.0028(5) 0.0084(5) -0.0019(5)
C16 0.0228(7) 0.0132(7) 0.0229(7) -0.0049(6) 0.0084(6) -0.0013(5)
C10 0.0176(6) 0.0140(7) 0.0182(6) -0.0030(5) 0.0092(5) -0.0009(5)
C15 0.0199(7) 0.0126(7) 0.0209(7) 0.0006(5) 0.0079(5) -0.0033(5)
C35 0.0160(7) 0.0157(8) 0.0443(9) 0.0056(7) 0.0072(6) -0.0009(5)
C8 0.0173(7) 0.0151(7) 0.0228(7) -0.0014(6) 0.0062(5) -0.0006(5)
C14 0.0113(6) 0.0147(7) 0.0157(6) -0.0002(5) 0.0038(5) -0.0006(5)
C18 0.0203(7) 0.0159(7) 0.0191(7) 0.0037(6) 0.0072(5) 0.0004(5)
C17 0.0203(7) 0.0202(8) 0.0180(7) -0.0024(6) 0.0078(5) -0.0005(5)
C7 0.0152(6) 0.0184(8) 0.0282(7) -0.0054(6) 0.0068(5) -0.0030(5)
C37 0.0199(7) 0.0237(8) 0.0290(8) -0.0058(6) 0.0021(6) 0.0010(6)
C38 0.0179(7) 0.0169(8) 0.0258(7) -0.0002(6) 0.0020(6) 0.0025(5)
C6 0.0205(7) 0.0153(7) 0.0291(8) -0.0045(6) 0.0142(6) -0.0052(5)
C11 0.0213(7) 0.0182(8) 0.0401(9) 0.0022(7) 0.0077(6) 0.0012(6)
C12 0.0267(8) 0.0320(9) 0.0184(7) 0.0053(6) 0.0064(6) -0.0049(6)
C29 0.0171(7) 0.0178(7) 0.0291(8) -0.0039(6) 0.0076(6) -0.0036(6)
C22 0.0140(6) 0.0160(7) 0.0214(7) -0.0022(5) 0.0054(5) -0.0023(5)
C23 0.0158(7) 0.0133(7) 0.0284(7) 0.0019(6) 0.0059(5) -0.0023(5)
C31 0.0239(8) 0.0165(8) 0.0451(10) -0.0081(7) 0.0142(7) -0.0057(6)
C30 0.0231(8) 0.0369(10) 0.0433(10) 0.0201(8) 0.0008(7) -0.0098(7)
C27 0.0178(7) 0.0178(8) 0.0409(9) -0.0077(7) 0.0065(6) -0.0017(6)
C24 0.0236(8) 0.0184(8) 0.0606(12) 0.0024(8) 0.0171(8) -0.0025(6)
C26 0.0176(7) 0.0256(9) 0.0624(12) -0.0079(8) 0.0167(8) -0.0033(6)
C25 0.0248(8) 0.0239(9) 0.0791(15) 0.0013(9) 0.0251(9) -0.0075(7)

loop_
_atom_type_symbol
_atom_type_description
_atom_type_scat_dispersion_real
_atom_type_scat_dispersion_imag
_atom_type_scat_source
C C 0.0181 0.0091 'International Tables Vol C Tables 4.2.6.8 and 6.1.1.4'
H H 0.0000 0.0000 'International Tables Vol C Tables 4.2.6.8 and 6.1.1.4'
O O 0.0492 0.0322 'International Tables Vol C Tables 4.2.6.8 and 6.1.1.4'
P P 0.2955 0.4335 'International Tables Vol C Tables 4.2.6.8 and 6.1.1.4'

loop_
_geom_angle_atom_site_label_1
_geom_angle_atom_site_label_2
_geom_angle_atom_site_label_3
_geom_angle
O13 P1 C2 116.03(6)
O13 P1 C9 112.51(6)
O13 P1 C14 110.92(6)
C2 P1 C14 103.82(6)
C9 P1 C2 104.33(7)
C9 P1 C14 108.58(6)
O32 P20 C33 111.97(7)
O32 P20 C21 114.19(6)
O32 P20 C28 114.76(7)
C21 P20 C33 106.27(6)
C28 P20 C33 105.48(7)
C28 P20 C21 103.27(7)
C34 C33 P20 119.30(12)
C34 C33 C38 119.74(14)
C38 C33 P20 120.96(11)
C2 C21 P20 117.03(10)
C22 C21 P20 119.81(11)
C22 C21 C2 123.14(13)
C21 C2 P1 117.68(10)
C3 C2 P1 120.05(11)
C3 C2 C21 121.83(13)
C10 C5 H5 119.2
C6 C5 H5 119.2
C6 C5 C10 121.65(14)
C3 C4 C10 116.17(12)
C3 C4 C11 107.20(12)
C3 C4 C12 105.16(12)
C10 C4 C11 109.50(12)
C10 C4 C12 109.34(12)
C12 C4 C11 109.24(13)
C33 C34 H34 119.9
C35 C34 C33 120.16(15)
C35 C34 H34 119.9
C14 C19 H19 119.8
C18 C19 H19 119.8
C18 C19 C14 120.32(13)
C2 C3 C4 130.98(13)
C2 C3 H3 114.5
C4 C3 H3 114.5
C35 C36 H36 119.7
C35 C36 C37 120.54(15)
C37 C36 H36 119.7
C29 C28 P20 123.00(11)
C29 C28 C27 120.88(14)
C27 C28 P20 116.06(12)
C10 C9 P1 123.99(11)
C10 C9 C8 120.66(13)
C8 C9 P1 115.19(11)
C15 C16 H16 119.9
C17 C16 H16 119.9
C17 C16 C15 120.18(13)
C5 C10 C4 118.44(13)
C9 C10 C5 117.70(13)
C9 C10 C4 123.84(13)
C16 C15 H15 120.0
C16 C15 C14 119.90(13)
C14 C15 H15 120.0
C34 C35 H35 120.1
C36 C35 C34 119.73(15)
C36 C35 H35 120.1
C9 C8 H8 119.7
C7 C8 C9 120.53(14)
C7 C8 H8 119.7
C19 C14 P1 117.07(11)
C15 C14 P1 123.29(11)
C15 C14 C19 119.61(13)
C19 C18 H18 120.1
C19 C18 C17 119.83(13)
C17 C18 H18 120.1
C16 C17 C18 120.15(13)
C16 C17 H17 119.9
C18 C17 H17 119.9
C8 C7 H7 120.3
C8 C7 C6 119.36(14)
C6 C7 H7 120.3
C36 C37 H37 120.1
C38 C37 C36 119.82(15)
C38 C37 H37 120.1
C33 C38 H38 120.0
C37 C38 C33 120.00(14)
C37 C38 H38 120.0
C5 C6 C7 120.09(13)
C5 C6 H6 120.0
C7 C6 H6 120.0
C4 C11 H11A 109.5
C4 C11 H11B 109.5
C4 C11 H11C 109.5
H11A C11 H11B 109.5
H11A C11 H11C 109.5
H11B C11 H11C 109.5
C4 C12 H12A 109.5
C4 C12 H12B 109.5
C4 C12 H12C 109.5
H12A C12 H12B 109.5
H12A C12 H12C 109.5
H12B C12 H12C 109.5
C28 C29 C23 123.67(13)
C28 C29 C24 117.30(14)
C24 C29 C23 119.02(14)
C21 C22 H22 115.0
C21 C22 C23 129.93(13)
C23 C22 H22 115.0
C29 C23 C31 108.55(12)
C29 C23 C30 110.54(13)
C22 C23 C29 115.10(12)
C22 C23 C31 107.13(12)
C22 C23 C30 106.39(12)
C30 C23 C31 108.95(14)
C23 C31 H31A 109.5
C23 C31 H31B 109.5
C23 C31 H31C 109.5
H31A C31 H31B 109.5
H31A C31 H31C 109.5
H31B C31 H31C 109.5
C23 C30 H30A 109.5
C23 C30 H30B 109.5
C23 C30 H30C 109.5
H30A C30 H30B 109.5
H30A C30 H30C 109.5
H30B C30 H30C 109.5
C28 C27 H27 119.6
C26 C27 C28 120.75(16)
C26 C27 H27 119.6
C29 C24 H24 119.2
C25 C24 C29 121.68(17)
C25 C24 H24 119.2
C27 C26 H26 120.7
C27 C26 C25 118.65(15)
C25 C26 H26 120.7
C24 C25 C26 120.65(16)
C24 C25 H25 119.7
C26 C25 H25 119.7

loop_
_geom_bond_atom_site_label_1
_geom_bond_atom_site_label_2
_geom_bond_distance
P1 O13 1.4884(10)
P1 C2 1.7982(14)
P1 C9 1.7957(14)
P1 C14 1.8049(14)
P20 O32 1.4909(11)
P20 C33 1.8106(15)
P20 C21 1.8013(14)
P20 C28 1.7931(15)
C33 C34 1.396(2)
C33 C38 1.398(2)
C21 C2 1.4960(18)
C21 C22 1.337(2)
C2 C3 1.337(2)
C5 H5 0.9300
C5 C10 1.407(2)
C5 C6 1.385(2)
C4 C3 1.5082(19)
C4 C10 1.5242(19)
C4 C11 1.546(2)
C4 C12 1.5436(19)
C34 H34 0.9300
C34 C35 1.390(2)
C19 H19 0.9300
C19 C14 1.395(2)
C19 C18 1.388(2)
C3 H3 0.9300
C36 H36 0.9300
C36 C35 1.388(3)
C36 C37 1.392(2)
C28 C29 1.394(2)
C28 C27 1.407(2)
C9 C10 1.395(2)
C9 C8 1.407(2)
C16 H16 0.9300
C16 C15 1.392(2)
C16 C17 1.386(2)
C15 H15 0.9300
C15 C14 1.393(2)
C35 H35 0.9300
C8 H8 0.9300
C8 C7 1.385(2)
C18 H18 0.9300
C18 C17 1.390(2)
C17 H17 0.9300
C7 H7 0.9300
C7 C6 1.393(2)
C37 H37 0.9300
C37 C38 1.388(2)
C38 H38 0.9300
C6 H6 0.9300
C11 H11A 0.9600
C11 H11B 0.9600
C11 H11C 0.9600
C12 H12A 0.9600
C12 H12B 0.9600
C12 H12C 0.9600
C29 C23 1.530(2)
C29 C24 1.397(2)
C22 H22 0.9300
C22 C23 1.5123(19)
C23 C31 1.548(2)
C23 C30 1.541(2)
C31 H31A 0.9600
C31 H31B 0.9600
C31 H31C 0.9600
C30 H30A 0.9600
C30 H30B 0.9600
C30 H30C 0.9600
C27 H27 0.9300
C27 C26 1.378(2)
C24 H24 0.9300
C24 C25 1.384(2)
C26 H26 0.9300
C26 C25 1.391(3)
C25 H25 0.9300

loop_
_geom_torsion_atom_site_label_1
_geom_torsion_atom_site_label_2
_geom_torsion_atom_site_label_3
_geom_torsion_atom_site_label_4
_geom_torsion
P1 C2 C3 C4 -5.0(2)
P1 C9 C10 C5 175.99(10)
P1 C9 C10 C4 -2.5(2)
P1 C9 C8 C7 -175.93(11)
P20 C33 C34 C35 179.48(11)
P20 C33 C38 C37 -179.43(11)
P20 C21 C2 P1 -147.21(8)
P20 C21 C2 C3 25.17(17)
P20 C21 C22 C23 2.0(2)
P20 C28 C29 C23 -3.9(2)
P20 C28 C29 C24 174.59(13)
P20 C28 C27 C26 -177.28(14)
O13 P1 C2 C21 -55.46(12)
O13 P1 C2 C3 132.02(11)
O13 P1 C9 C10 -130.82(12)
O13 P1 C9 C8 44.59(12)
O13 P1 C14 C19 28.25(12)
O13 P1 C14 C15 -153.79(11)
O32 P20 C33 C34 2.91(13)
O32 P20 C33 C38 -177.53(11)
O32 P20 C21 C2 -71.23(12)
O32 P20 C21 C22 107.02(12)
O32 P20 C28 C29 -105.59(14)
O32 P20 C28 C27 71.59(14)
C33 P20 C21 C2 52.71(12)
C33 P20 C21 C22 -129.04(12)
C33 P20 C28 C29 130.69(13)
C33 P20 C28 C27 -52.14(14)
C33 C34 C35 C36 -0.1(2)
C21 P20 C33 C34 -122.40(11)
C21 P20 C33 C38 57.16(13)
C21 P20 C28 C29 19.34(15)
C21 P20 C28 C27 -163.49(12)
C21 C2 C3 C4 -177.24(13)
C21 C22 C23 C29 17.0(2)
C21 C22 C23 C31 -103.77(18)
C21 C22 C23 C30 139.81(17)
C2 P1 C9 C10 -4.23(13)
C2 P1 C9 C8 171.18(11)
C2 P1 C14 C19 -97.05(11)
C2 P1 C14 C15 80.92(13)
C2 C21 C22 C23 -179.91(14)
C34 C33 C38 C37 0.1(2)
C19 C18 C17 C16 -0.8(2)
C3 C4 C10 C5 -171.87(12)
C3 C4 C10 C9 6.6(2)
C36 C37 C38 C33 0.0(2)
C28 P20 C33 C34 128.39(12)
C28 P20 C33 C38 -52.05(13)
C28 P20 C21 C2 163.47(10)
C28 P20 C21 C22 -18.27(13)
C28 C29 C23 C22 -15.5(2)
C28 C29 C23 C31 104.55(17)
C28 C29 C23 C30 -136.01(16)
C28 C29 C24 C25 2.7(3)
C28 C27 C26 C25 2.3(3)
C9 P1 C2 C21 -179.83(10)
C9 P1 C2 C3 7.65(13)
C9 P1 C14 C19 152.37(11)
C9 P1 C14 C15 -29.67(14)
C9 C8 C7 C6 -0.2(2)
C16 C15 C14 P1 -178.76(11)
C16 C15 C14 C19 -0.8(2)
C10 C5 C6 C7 0.2(2)
C10 C4 C3 C2 -2.6(2)
C10 C9 C8 C7 -0.3(2)
C15 C16 C17 C18 0.7(2)
C35 C36 C37 C38 -0.2(2)
C8 C9 C10 C5 0.8(2)
C8 C9 C10 C4 -177.68(13)
C8 C7 C6 C5 0.3(2)
C14 P1 C2 C21 66.50(12)
C14 P1 C2 C3 -106.02(12)
C14 P1 C9 C10 106.01(12)
C14 P1 C9 C8 -78.57(12)
C14 C19 C18 C17 0.1(2)
C18 C19 C14 P1 178.78(11)
C18 C19 C14 C15 0.7(2)
C17 C16 C15 C14 0.1(2)
C37 C36 C35 C34 0.3(2)
C38 C33 C34 C35 -0.1(2)
C6 C5 C10 C4 177.81(13)
C6 C5 C10 C9 -0.8(2)
C11 C4 C3 C2 120.16(17)
C11 C4 C10 C5 66.56(16)
C11 C4 C10 C9 -114.95(15)
C12 C4 C3 C2 -123.65(16)
C12 C4 C10 C5 -53.10(17)
C12 C4 C10 C9 125.39(14)
C29 C28 C27 C26 0.0(3)
C29 C24 C25 C26 -0.4(3)
C22 C21 C2 P1 34.60(18)
C22 C21 C2 C3 -153.02(14)
C23 C29 C24 C25 -178.78(19)
C27 C28 C29 C23 179.10(15)
C27 C28 C29 C24 -2.5(2)
C27 C26 C25 C24 -2.1(3)
C24 C29 C23 C22 166.11(15)
C24 C29 C23 C31 -73.87(19)
C24 C29 C23 C30 45.6(2)
